data_4310850
loop_
_publ_author_name
'Wei-Kuo Chang'
'Ray-Kuang Chiang'
'Yau-Chen Jiang'
'Sue-Lein Wang'
'Shang-Fan Lee'
'Kwang-Hwa Lii'

_publ_section_title
;
 Metamagnetism in Cobalt Phosphates with Pillared Layer Structures:
 [Co3(pyz)(HPO4)2F2] and [Co3(4,4'-bpy)(HPO4)2F2].xH2O
;
_journal_name_full 'Inorganic Chemistry'
_journal_page_first 2564
_journal_page_last 2568
_journal_paper_doi 10.1021/ic0353460
_journal_volume 43
_journal_year 2004
_chemical_formula_moiety '[Co3(4,4'-bpy)(HPO4)2F2].xH2O'
_chemical_formula_sum 'C10 H10 Co3 F2 N2 O8 P2'
_chemical_formula_weight 562.93
_chemical_name_systematic
; 
 ? 
;
_space_group_IT_number 15
_symmetry_cell_setting monoclinic
_symmetry_space_group_name_Hall '-C 2yc'
_symmetry_space_group_name_H-M 'C 1 2/c 1'
_atom_sites_solution_hydrogens geom
_atom_sites_solution_primary direct
_atom_sites_solution_secondary difmap
_audit_creation_method SHELXL-97
_cell_angle_alpha 90.00
_cell_angle_beta 93.4440(10)
_cell_angle_gamma 90.00
_cell_formula_units_Z 4
_cell_length_a 29.940(2)
_cell_length_b 7.4421(5)
_cell_length_c 7.4170(5)
_cell_measurement_temperature 297(2)
_cell_volume 1649.65(19)
_computing_molecular_graphics Diamond
_computing_structure_refinement 'SHELXTL programs, version 5.1'
_computing_structure_solution 'SHELXTL programs, version 5.1'
_diffrn_ambient_temperature 297(2)
_diffrn_measured_fraction_theta_full 0.933
_diffrn_measured_fraction_theta_max 0.933
_diffrn_measurement_device_type 'Siemens Smart CCD'
_diffrn_radiation_monochromator graphite
_diffrn_radiation_source 'fine-focus sealed tube'
_diffrn_radiation_type MoK\a
_diffrn_radiation_wavelength 0.71073
_diffrn_reflns_av_R_equivalents 0.0306
_diffrn_reflns_av_sigmaI/netI 0.0207
_diffrn_reflns_limit_h_max 38
_diffrn_reflns_limit_h_min -38
_diffrn_reflns_limit_k_max 9
_diffrn_reflns_limit_k_min -9
_diffrn_reflns_limit_l_max 9
_diffrn_reflns_limit_l_min -9
_diffrn_reflns_number 7797
_diffrn_reflns_theta_full 28.24
_diffrn_reflns_theta_max 28.24
_diffrn_reflns_theta_min 1.36
_exptl_absorpt_coefficient_mu 3.24
_exptl_absorpt_correction_T_max 0.938
_exptl_absorpt_correction_T_min 0.712
_exptl_absorpt_correction_type 'empirical based on symmetry equivalents'
_exptl_crystal_colour pink
_exptl_crystal_density_diffrn 2.267
_exptl_crystal_density_method 'not measured'
_exptl_crystal_description tabular
_exptl_crystal_F_000 1108
_exptl_crystal_size_max 0.17
_exptl_crystal_size_mid 0.15
_exptl_crystal_size_min 0.05
_refine_diff_density_max 2.310
_refine_diff_density_min -1.003
_refine_diff_density_rms 0.430
_refine_ls_extinction_coef 0.0058(6)
_refine_ls_extinction_expression Fc^*^=kFc[1+0.001xFc^2^\l^3^/sin(2\q)]^-1/4^
_refine_ls_extinction_method SHELXL
_refine_ls_goodness_of_fit_ref 1.215
_refine_ls_hydrogen_treatment mixed
_refine_ls_matrix_type full
_refine_ls_number_parameters 175
_refine_ls_number_reflns 1893
_refine_ls_number_restraints 0
_refine_ls_restrained_S_all 1.215
_refine_ls_R_factor_all 0.0454
_refine_ls_R_factor_gt 0.0383
_refine_ls_shift/su_max 0.001
_refine_ls_shift/su_mean 0.000
_refine_ls_structure_factor_coef Fsqd
_refine_ls_weighting_details 'calc w=1/[\s^2^(Fo^2^)+(0.0753P)^2^+0.4178P] where P=(Fo^2^+2Fc^2^)/3'
_refine_ls_weighting_scheme calc
_refine_ls_wR_factor_gt 0.0981
_refine_ls_wR_factor_ref 0.1093
_reflns_number_gt 1745
_reflns_number_total 1893
_reflns_threshold_expression >2sigma(I)
_cod_data_source_file ic0353460si20031120_081115_2.cif
_cod_data_source_block cobipym
_cod_original_cell_volume 1649.6(2)
_cod_database_code 4310850

loop_
_symmetry_equiv_pos_as_xyz
'x, y, z'
'-x, y, -z+1/2'
'x+1/2, y+1/2, z'
'-x+1/2, y+1/2, -z+1/2'
'-x, -y, -z'
'x, -y, z-1/2'
'-x+1/2, -y+1/2, -z'
'x+1/2, -y+1/2, z-1/2'

loop_
_atom_site_label
_atom_site_type_symbol
_atom_site_fract_x
_atom_site_fract_y
_atom_site_fract_z
_atom_site_U_iso_or_equiv
_atom_site_adp_type
_atom_site_occupancy
_atom_site_symmetry_multiplicity
_atom_site_calc_flag
_atom_site_refinement_flags
_atom_site_disorder_assembly
_atom_site_disorder_group
Co1 Co 0.309750(12) 0.47996(5) 0.15094(5) 0.01239(18) Uani 1 1 d . . .
Co2 Co 0.2500 0.7500 0.0000 0.01279(19) Uani 1 2 d S . .
P1 P 0.19859(2) 0.37385(9) 0.11274(9) 0.0115(2) Uani 1 1 d . . .
F1 F 0.30648(5) 0.6167(2) -0.0950(2) 0.0175(4) Uani 1 1 d . . .
O1 O 0.23956(7) 0.4892(3) 0.0858(3) 0.0172(5) Uani 1 1 d . . .
O2 O 0.18143(8) 0.2773(3) -0.0579(3) 0.0186(5) Uani 1 1 d . . .
O3 O 0.15897(7) 0.5050(3) 0.1588(3) 0.0180(5) Uani 1 1 d . . .
O4 O 0.20682(7) 0.2448(3) 0.2710(3) 0.0167(5) Uani 1 1 d . . .
O5 O 0.4295(4) 0.0019(16) 0.023(2) 0.092(7) Uani 0.365(17) 1 d P . .
N1 N 0.38117(10) 0.5038(5) 0.1917(4) 0.0314(8) Uani 1 1 d . . .
C1 C 0.4030(2) 0.6727(10) 0.1495(12) 0.0236(14) Uani 0.50 1 d P . .
C1A C 0.4035(2) 0.6263(11) 0.2518(14) 0.0300(16) Uani 0.50 1 d P . .
C2 C 0.4054(2) 0.3892(9) 0.2689(11) 0.0256(14) Uani 0.50 1 d P . .
C2A C 0.4060(2) 0.3357(9) 0.1489(11) 0.0248(14) Uani 0.50 1 d P . .
C3 C 0.4497(2) 0.6899(11) 0.1721(13) 0.0280(15) Uani 0.50 1 d P . .
C3A C 0.4504(2) 0.6323(11) 0.2768(13) 0.0313(16) Uani 0.50 1 d P . .
C4 C 0.4518(2) 0.3899(10) 0.2897(11) 0.0274(15) Uani 0.50 1 d P . .
C4A C 0.4522(2) 0.3295(10) 0.1741(12) 0.0285(15) Uani 0.50 1 d P . .
C5 C 0.47537(13) 0.5140(8) 0.2400(6) 0.0505(14) Uani 1 1 d . . .

loop_
_atom_site_aniso_label
_atom_site_aniso_U_11
_atom_site_aniso_U_22
_atom_site_aniso_U_33
_atom_site_aniso_U_23
_atom_site_aniso_U_13
_atom_site_aniso_U_12
Co1 0.0124(3) 0.0136(3) 0.0112(3) 0.00038(13) 0.00053(16) 0.00100(13)
Co2 0.0147(3) 0.0113(3) 0.0124(3) 0.00087(18) 0.0002(2) 0.00098(18)
P1 0.0130(3) 0.0105(4) 0.0110(4) 0.0006(2) 0.0005(3) 0.0003(2)
F1 0.0208(9) 0.0180(9) 0.0139(8) 0.0005(6) 0.0030(7) 0.0013(6)
O1 0.0150(11) 0.0147(10) 0.0221(12) 0.0048(8) 0.0022(9) -0.0012(7)
O2 0.0284(11) 0.0146(10) 0.0124(10) -0.0003(8) -0.0015(8) 0.0014(8)
O3 0.0155(11) 0.0157(11) 0.0229(12) -0.0040(8) 0.0023(8) 0.0030(7)
O4 0.0218(10) 0.0154(11) 0.0126(10) 0.0030(7) -0.0011(8) -0.0039(8)
O5 0.066(9) 0.064(9) 0.142(15) 0.007(7) -0.033(8) 0.000(6)
N1 0.0146(14) 0.058(2) 0.0211(15) 0.0049(13) 0.0019(11) -0.0010(12)
C1 0.019(3) 0.023(4) 0.029(4) 0.004(3) 0.007(3) 0.001(3)
C1A 0.015(3) 0.031(4) 0.045(5) -0.010(4) 0.003(3) -0.001(3)
C2 0.019(3) 0.027(4) 0.031(4) 0.008(3) -0.002(3) 0.002(3)
C2A 0.018(3) 0.022(3) 0.035(4) -0.003(3) 0.002(3) 0.001(2)
C3 0.019(3) 0.028(4) 0.037(4) 0.005(3) 0.003(3) 0.002(3)
C3A 0.015(3) 0.037(4) 0.042(5) -0.013(4) 0.000(3) 0.000(3)
C4 0.020(3) 0.027(4) 0.035(4) 0.007(3) 0.000(3) -0.004(3)
C4A 0.017(3) 0.027(4) 0.041(4) -0.002(3) -0.001(3) 0.001(3)
C5 0.0142(19) 0.112(5) 0.025(2) 0.001(2) -0.0009(15) -0.003(2)

loop_
_atom_type_symbol
_atom_type_description
_atom_type_scat_dispersion_real
_atom_type_scat_dispersion_imag
_atom_type_scat_source
C C 0.0033 0.0016 'International Tables Vol C Tables 4.2.6.8 and 6.1.1.4'
H H 0.0000 0.0000 'International Tables Vol C Tables 4.2.6.8 and 6.1.1.4'
N N 0.0061 0.0033 'International Tables Vol C Tables 4.2.6.8 and 6.1.1.4'
O O 0.0106 0.0060 'International Tables Vol C Tables 4.2.6.8 and 6.1.1.4'
F F 0.0171 0.0103 'International Tables Vol C Tables 4.2.6.8 and 6.1.1.4'
P P 0.1023 0.0942 'International Tables Vol C Tables 4.2.6.8 and 6.1.1.4'
Co Co 0.3494 0.9721 'International Tables Vol C Tables 4.2.6.8 and 6.1.1.4'

loop_
_geom_angle_atom_site_label_1
_geom_angle_atom_site_label_2
_geom_angle_atom_site_label_3
_geom_angle
_geom_angle_site_symmetry_1
_geom_angle_site_symmetry_3
_geom_angle_publ_flag
F1 Co1 O2 89.76(8) 6_566 7 ?
F1 Co1 F1 169.99(6) 6_566 . ?
O2 Co1 F1 99.26(8) 7 . ?
F1 Co1 O4 92.92(8) 6_566 4 ?
O2 Co1 O4 173.16(8) 7 4 ?
F1 Co1 O4 77.65(8) . 4 ?
F1 Co1 O1 96.91(8) 6_566 . ?
O2 Co1 O1 95.67(9) 7 . ?
F1 Co1 O1 78.00(8) . . ?
O4 Co1 O1 77.77(8) 4 . ?
F1 Co1 N1 90.09(10) 6_566 . ?
O2 Co1 N1 88.71(11) 7 . ?
F1 Co1 N1 94.41(10) . . ?
O4 Co1 N1 97.57(11) 4 . ?
O1 Co1 N1 171.74(11) . . ?
F1 Co1 Co2 123.19(5) 6_566 . ?
O2 Co1 Co2 127.58(6) 7 . ?
F1 Co1 Co2 47.36(5) . . ?
O4 Co1 Co2 46.05(6) 4 . ?
O1 Co1 Co2 46.04(6) . . ?
N1 Co1 Co2 126.03(9) . . ?
O4 Co2 O4 180.00(15) 4 6_565 ?
O4 Co2 O1 99.85(9) 4 7_565 ?
O4 Co2 O1 80.15(9) 6_565 7_565 ?
O4 Co2 O1 80.15(9) 4 . ?
O4 Co2 O1 99.85(9) 6_565 . ?
O1 Co2 O1 180.0 7_565 . ?
O4 Co2 F1 78.03(7) 4 . ?
O4 Co2 F1 101.97(7) 6_565 . ?
O1 Co2 F1 101.45(8) 7_565 . ?
O1 Co2 F1 78.55(8) . . ?
O4 Co2 F1 101.97(7) 4 7_565 ?
O4 Co2 F1 78.03(7) 6_565 7_565 ?
O1 Co2 F1 78.55(8) 7_565 7_565 ?
O1 Co2 F1 101.45(8) . 7_565 ?
F1 Co2 F1 180.00(13) . 7_565 ?
O4 Co2 Co1 47.48(6) 4 . ?
O4 Co2 Co1 132.52(6) 6_565 . ?
O1 Co2 Co1 132.30(6) 7_565 . ?
O1 Co2 Co1 47.70(6) . . ?
F1 Co2 Co1 46.44(4) . . ?
F1 Co2 Co1 133.56(4) 7_565 . ?
O4 Co2 Co1 132.52(6) 4 7_565 ?
O4 Co2 Co1 47.48(6) 6_565 7_565 ?
O1 Co2 Co1 47.70(6) 7_565 7_565 ?
O1 Co2 Co1 132.30(6) . 7_565 ?
F1 Co2 Co1 133.56(4) . 7_565 ?
F1 Co2 Co1 46.44(4) 7_565 7_565 ?
Co1 Co2 Co1 180.000(11) . 7_565 ?
O2 P1 O1 113.14(14) . . ?
O2 P1 O4 112.01(12) . . ?
O1 P1 O4 111.25(12) . . ?
O2 P1 O3 104.50(12) . . ?
O1 P1 O3 107.46(12) . . ?
O4 P1 O3 108.01(13) . . ?
Co1 F1 Co1 129.67(9) 6_565 . ?
Co1 F1 Co2 124.09(8) 6_565 . ?
Co1 F1 Co2 86.21(6) . . ?
P1 O1 Co2 135.00(13) . . ?
P1 O1 Co1 138.18(13) . . ?
Co2 O1 Co1 86.26(8) . . ?
P1 O2 Co1 132.53(13) . 7 ?
P1 O4 Co2 133.07(12) . 4_545 ?
P1 O4 Co1 139.95(13) . 4_545 ?
Co2 O4 Co1 86.47(8) 4_545 4_545 ?
C1A N1 C2 93.1(6) . . ?
C1A N1 C1 34.8(5) . . ?
C2 N1 C1 115.8(5) . . ?
C1A N1 C2A 116.1(5) . . ?
C2 N1 C2A 40.4(5) . . ?
C1 N1 C2A 116.0(4) . . ?
C1A N1 Co1 130.0(4) . . ?
C2 N1 Co1 123.9(4) . . ?
C1 N1 Co1 119.7(3) . . ?
C2A N1 Co1 113.8(3) . . ?
C1A C1 C3 88.1(9) . . ?
C1A C1 N1 55.3(7) . . ?
C3 C1 N1 120.6(6) . . ?
C1A C1 C3A 56.5(8) . . ?
C3 C1 C3A 31.7(4) . . ?
N1 C1 C3A 95.7(6) . . ?
C1 C1A N1 89.9(9) . . ?
C1 C1A C3A 93.9(10) . . ?
N1 C1A C3A 127.1(7) . . ?
C1 C1A C3 60.7(8) . . ?
N1 C1A C3 124.0(7) . . ?
C3A C1A C3 33.3(4) . . ?
C1 C1A C2 118.5(9) . . ?
N1 C1A C2 44.3(4) . . ?
C3A C1A C2 89.7(6) . . ?
C3 C1A C2 107.2(5) . . ?
C2A C2 N1 84.4(7) . . ?
C2A C2 C4 91.7(7) . . ?
N1 C2 C4 127.1(6) . . ?
C2A C2 C4A 56.2(6) . . ?
N1 C2 C4A 118.2(6) . . ?
C4 C2 C4A 35.6(4) . . ?
C2A C2 C1A 110.1(7) . . ?
N1 C2 C1A 42.6(4) . . ?
C4 C2 C1A 91.8(5) . . ?
C4A C2 C1A 105.1(5) . . ?
C2 C2A C4A 88.0(7) . . ?
C2 C2A N1 55.2(5) . . ?
C4A C2A N1 120.2(6) . . ?
C2 C2A C4 53.8(6) . . ?
C4A C2A C4 34.3(4) . . ?
N1 C2A C4 93.6(5) . . ?
C3A C3 C1 91.8(8) . . ?
C3A C3 C5 48.4(6) . . ?
C1 C3 C5 115.0(6) . . ?
C3A C3 C1A 60.7(7) . . ?
C1 C3 C1A 31.2(4) . . ?
C5 C3 C1A 92.9(6) . . ?
C3 C3A C5 98.0(9) . . ?
C3 C3A C1A 85.9(9) . . ?
C5 C3A C1A 125.3(7) . . ?
C3 C3A C1 56.5(7) . . ?
C5 C3A C1 121.3(7) . . ?
C1A C3A C1 29.6(4) . . ?
C3 C3A C4 121.9(9) . . ?
C5 C3A C4 42.7(4) . . ?
C1A C3A C4 89.6(6) . . ?
C1 C3A C4 102.9(5) . . ?
C4A C4 C5 92.6(8) . . ?
C4A C4 C2 88.0(7) . . ?
C5 C4 C2 123.9(6) . . ?
C4A C4 C2A 53.5(6) . . ?
C5 C4 C2A 116.3(6) . . ?
C2 C4 C2A 34.6(4) . . ?
C4A C4 C3A 114.7(8) . . ?
C5 C4 C3A 41.2(4) . . ?
C2 C4 C3A 88.8(5) . . ?
C2A C4 C3A 100.8(5) . . ?
C4 C4A C2A 92.2(7) . . ?
C4 C4A C5 50.2(5) . . ?
C2A C4A C5 115.1(6) . . ?
C4 C4A C2 56.4(6) . . ?
C2A C4A C2 35.9(4) . . ?
C5 C4A C2 90.2(5) . . ?
C3A C5 C4 96.1(6) . . ?
C3A C5 C5 127.7(4) . 2_655 ?
C4 C5 C5 123.9(4) . 2_655 ?
C3A C5 C3 33.6(5) . . ?
C4 C5 C3 116.0(5) . . ?
C5 C5 C3 119.7(3) 2_655 . ?
C3A C5 C4A 115.8(5) . . ?
C4 C5 C4A 37.2(5) . . ?
C5 C5 C4A 116.3(3) 2_655 . ?
C3 C5 C4A 114.7(5) . . ?

loop_
_geom_bond_atom_site_label_1
_geom_bond_atom_site_label_2
_geom_bond_distance
_geom_bond_site_symmetry_2
_geom_bond_publ_flag
Co1 F1 2.0244(17) 6_566 ?
Co1 O2 2.058(2) 7 ?
Co1 F1 2.0861(17) . ?
Co1 O4 2.121(2) 4 ?
Co1 O1 2.129(2) . ?
Co1 N1 2.149(3) . ?
Co1 Co2 2.8726(4) . ?
Co2 O4 2.072(2) 4 ?
Co2 O4 2.072(2) 6_565 ?
Co2 O1 2.072(2) 7_565 ?
Co2 O1 2.072(2) . ?
Co2 F1 2.1177(17) . ?
Co2 F1 2.1177(16) 7_565 ?
Co2 Co1 2.8726(4) 7_565 ?
P1 O2 1.518(2) . ?
P1 O1 1.520(2) . ?
P1 O4 1.525(2) . ?
P1 O3 1.589(2) . ?
F1 Co1 2.0244(17) 6_565 ?
O2 Co1 2.058(2) 7 ?
O4 Co2 2.072(2) 4_545 ?
O4 Co1 2.121(2) 4_545 ?
N1 C1A 1.200(8) . ?
N1 C2 1.237(7) . ?
N1 C1 1.460(8) . ?
N1 C2A 1.499(8) . ?
C1 C1A 0.834(10) . ?
C1 C3 1.404(9) . ?
C1 C3A 1.684(11) . ?
C1A C3A 1.407(10) . ?
C1A C3 1.609(11) . ?
C1A C2 1.770(11) . ?
C2 C2A 0.976(10) . ?
C2 C4 1.389(9) . ?
C2 C4A 1.665(10) . ?
C2A C4A 1.384(9) . ?
C2A C4 1.721(10) . ?
C3 C3A 0.886(10) . ?
C3 C5 1.584(9) . ?
C3A C5 1.197(9) . ?
C3A C4 1.807(12) . ?
C4 C4A 0.969(10) . ?
C4 C5 1.232(8) . ?
C4A C5 1.602(9) . ?
C5 C5 1.473(8) 2_655 ?
